data_2237153
loop_
_publ_author_name
'Kedjadja, Allaoua'
'Merdes, Rachid'
'Bouacida, Sofiane'
'Roisnel, Thierry'
'Belfaitah, Ali'

_publ_section_title
;
 (2<i>E</i>,2'<i>E</i>)-1,1'-Bis(6-chloro-2-methyl-4-phenylquinolin-3-yl)-3,3'-(1,4-phenylene)diprop-2-en-1-one
 ethyl acetate disolvate
;
_journal_coeditor_code HB7004
_journal_issue 1
_journal_name_full 'Acta Crystallographica Section E'
_journal_page_first o37
_journal_page_last o38
_journal_paper_doi 10.1107/S1600536812049422
_journal_volume 69
_journal_year 2013
_chemical_formula_iupac 'C44 H30 Cl2 N2 O2, 2C4 H8 O2'
_chemical_formula_moiety 'C44 H30 Cl2 N2 O2, 2(C4 H8 O2)'
_chemical_formula_sum 'C52 H46 Cl2 N2 O6'
_chemical_formula_weight 865.81
_chemical_name_systematic
;
(2<i>E</i>,2'<i>E</i>)-1,1'-Bis(6-chloro-2-methyl-4-phenylquinolin-3-
yl)-3,3'-(1,4-phenylene)diprop-2-en-1-one ethyl acetate disolvate
;
_space_group_IT_number 2
_symmetry_cell_setting triclinic
_symmetry_space_group_name_Hall '-P 1'
_symmetry_space_group_name_H-M 'P -1'
_atom_sites_solution_hydrogens geom
_atom_sites_solution_primary direct
_atom_sites_solution_secondary difmap
_cell_angle_alpha 102.3500(10)
_cell_angle_beta 97.1080(10)
_cell_angle_gamma 95.290(2)
_cell_formula_units_Z 1
_cell_length_a 9.9851(3)
_cell_length_b 10.0086(2)
_cell_length_c 11.3676(3)
_cell_measurement_reflns_used 8289
_cell_measurement_temperature 150(2)
_cell_measurement_theta_max 27.45
_cell_measurement_theta_min 2.46
_cell_volume 1092.94(5)
_computing_cell_refinement 'SAINT (Bruker, 2001)'
_computing_data_collection 'APEX2 (Bruker, 2001)'
_computing_data_reduction 'SAINT (Bruker, 2001)'
_computing_molecular_graphics 'ORTEP-3 (Farrugia, 2012) and DIAMOND (Brandenburg & Berndt, 2001)'
_computing_publication_material 'WinGX (Farrugia, 2012)'
_computing_structure_refinement 'SHELXL97 (Sheldrick, 2008)'
_computing_structure_solution 'SIR2002 (Burla <i>et al.</i>, 2005)'
_diffrn_ambient_temperature 150(2)
_diffrn_measured_fraction_theta_full 0.978
_diffrn_measured_fraction_theta_max 0.972
_diffrn_measurement_device_type 'Bruker APEXII'
_diffrn_measurement_method 'CCD rotation images, thin slices'
_diffrn_radiation_monochromator graphite
_diffrn_radiation_type MoK\a
_diffrn_radiation_wavelength 0.71073
_diffrn_reflns_av_R_equivalents 0.0256
_diffrn_reflns_limit_h_max 12
_diffrn_reflns_limit_h_min -12
_diffrn_reflns_limit_k_max 12
_diffrn_reflns_limit_k_min -12
_diffrn_reflns_limit_l_max 14
_diffrn_reflns_limit_l_min -14
_diffrn_reflns_number 18119
_diffrn_reflns_theta_full 25
_diffrn_reflns_theta_max 27.49
_diffrn_reflns_theta_min 2.76
_exptl_absorpt_coefficient_mu 0.203
_exptl_absorpt_correction_T_max 0.980
_exptl_absorpt_correction_T_min 0.884
_exptl_absorpt_correction_type multi-scan
_exptl_absorpt_process_details
;
(SADABS;  Sheldrick, 2002)
;
_exptl_crystal_colour colourless
_exptl_crystal_density_diffrn 1.315
_exptl_crystal_density_method 'not measured'
_exptl_crystal_description prism
_exptl_crystal_F_000 454
_exptl_crystal_size_max 0.25
_exptl_crystal_size_mid 0.15
_exptl_crystal_size_min 0.1
_refine_diff_density_max 1.021
_refine_diff_density_min -0.424
_refine_ls_extinction_method none
_refine_ls_goodness_of_fit_ref 1.036
_refine_ls_hydrogen_treatment constr
_refine_ls_matrix_type full
_refine_ls_number_parameters 283
_refine_ls_number_reflns 4866
_refine_ls_number_restraints 0
_refine_ls_restrained_S_all 1.036
_refine_ls_R_factor_all 0.0592
_refine_ls_R_factor_gt 0.0483
_refine_ls_shift/su_max 0.011
_refine_ls_shift/su_mean 0.001
_refine_ls_structure_factor_coef Fsqd
_refine_ls_weighting_details 'calc w=1/[\s^2^(Fo^2^)+(0.0694P)^2^+0.8188P] where P=(Fo^2^+2Fc^2^)/3'
_refine_ls_weighting_scheme calc
_refine_ls_wR_factor_gt 0.1312
_refine_ls_wR_factor_ref 0.1402
_reflns_number_gt 4035
_reflns_number_total 4866
_reflns_threshold_expression I>2\s(I)
_cod_data_source_file hb7004.cif
_cod_data_source_block I
_cod_database_code 2237153
_cod_database_fobs_code 2237153

loop_
_symmetry_equiv_pos_as_xyz
'x, y, z'
'-x, -y, -z'

loop_
_atom_site_type_symbol
_atom_site_label
_atom_site_fract_x
_atom_site_fract_y
_atom_site_fract_z
_atom_site_U_iso_or_equiv
_atom_site_adp_type
_atom_site_calc_flag
_atom_site_refinement_flags
_atom_site_occupancy
_atom_site_symmetry_multiplicity
O O53 0.31158(16) 0.42524(16) 0.11802(16) 0.0417(4) Uani d . 1 1
Cl Cl1 0.31876(5) 0.75570(5) 0.69990(4) 0.02960(15) Uani d . 1 1
C C1 0.23208(18) 0.65060(19) 0.56441(16) 0.0234(4) Uani d . 1 1
C C2 0.15254(19) 0.70928(19) 0.48229(18) 0.0265(4) Uani d . 1 1
H H2 0.1473 0.8057 0.4995 0.032 Uiso calc R 1 1
C C3 0.08296(19) 0.6252(2) 0.37739(18) 0.0265(4) Uani d . 1 1
H H3 0.0294 0.6642 0.3215 0.032 Uiso calc R 1 1
C C4 0.08921(18) 0.48125(18) 0.35046(16) 0.0220(4) Uani d . 1 1
C C5 0.17208(17) 0.42485(18) 0.43299(16) 0.0209(4) Uani d . 1 1
C C6 0.24378(18) 0.51286(18) 0.54149(16) 0.0226(4) Uani d . 1 1
H H6 0.2995 0.4763 0.5978 0.027 Uiso calc R 1 1
N N7 0.01376(16) 0.40156(16) 0.24584(14) 0.0248(3) Uani d . 1 1
C C8 0.01928(18) 0.26750(19) 0.22137(16) 0.0232(4) Uani d . 1 1
C C9 -0.0649(2) 0.1817(2) 0.10685(18) 0.0309(4) Uani d . 1 1
H H9A -0.1169 0.2411 0.0654 0.046 Uiso calc R 1 1
H H9B -0.1277 0.112 0.1274 0.046 Uiso calc R 1 1
H H9C -0.0051 0.1361 0.0531 0.046 Uiso calc R 1 1
C C10 0.10213(17) 0.20250(18) 0.29886(16) 0.0210(4) Uani d . 1 1
C C11 0.17907(17) 0.28022(18) 0.40423(16) 0.0206(4) Uani d . 1 1
C C12 0.26671(18) 0.21649(18) 0.48762(16) 0.0214(4) Uani d . 1 1
C C13 0.20937(19) 0.14663(19) 0.56647(18) 0.0262(4) Uani d . 1 1
H H13 0.1138 0.1385 0.5664 0.031 Uiso calc R 1 1
C C14 0.2911(2) 0.0889(2) 0.64504(18) 0.0300(4) Uani d . 1 1
H H14 0.2515 0.0424 0.6993 0.036 Uiso calc R 1 1
C C15 0.4301(2) 0.0989(2) 0.64447(18) 0.0305(4) Uani d . 1 1
H H15 0.4858 0.0584 0.6976 0.037 Uiso calc R 1 1
C C16 0.4880(2) 0.1681(2) 0.56644(19) 0.0303(4) Uani d . 1 1
H H16 0.5834 0.1745 0.5658 0.036 Uiso calc R 1 1
C C17 0.40700(19) 0.2279(2) 0.48915(17) 0.0265(4) Uani d . 1 1
H H17 0.4474 0.2769 0.437 0.032 Uiso calc R 1 1
C C18 0.10551(18) 0.04827(18) 0.26507(16) 0.0228(4) Uani d . 1 1
O O19 0.02241(15) -0.02933(15) 0.29611(15) 0.0380(4) Uani d . 1 1
C C20 0.21001(18) -0.00520(18) 0.19329(16) 0.0218(4) Uani d . 1 1
H H20 0.2189 -0.1008 0.1793 0.026 Uiso calc R 1 1
C C21 0.29293(17) 0.07597(18) 0.14703(15) 0.0202(3) Uani d . 1 1
H H21 0.2831 0.1714 0.1651 0.024 Uiso calc R 1 1
C C22 0.39718(17) 0.03406(17) 0.07162(15) 0.0191(3) Uani d . 1 1
C C23 0.47009(18) 0.13423(18) 0.02708(16) 0.0216(4) Uani d . 1 1
H H23 0.4496 0.2266 0.0455 0.026 Uiso calc R 1 1
C C24 0.57142(18) 0.10142(18) -0.04320(16) 0.0218(4) Uani d . 1 1
H H24 0.6197 0.1711 -0.0722 0.026 Uiso calc R 1 1
C C51 0.5390(2) 0.5546(3) 0.1748(2) 0.0432(5) Uani d . 1 1
H H51A 0.5797 0.4728 0.139 0.065 Uiso calc R 1 1
H H51B 0.6037 0.6128 0.2421 0.065 Uiso calc R 1 1
H H51C 0.5165 0.6066 0.1127 0.065 Uiso calc R 1 1
C C52 0.4113(2) 0.5106(2) 0.2220(2) 0.0398(5) Uani d . 1 1
H H52A 0.4331 0.4563 0.2836 0.048 Uiso calc R 1 1
H H52B 0.3716 0.5928 0.2611 0.048 Uiso calc R 1 1
C C54 0.2331(2) 0.4949(3) 0.0581(2) 0.0412(5) Uani d . 1 1
C C55 0.1442(3) 0.3999(3) -0.0465(2) 0.0465(6) Uani d . 1 1
H H55A 0.0557 0.376 -0.0225 0.07 Uiso calc R 1 1
H H55B 0.1867 0.3159 -0.0712 0.07 Uiso calc R 1 1
H H55C 0.1314 0.4451 -0.1148 0.07 Uiso calc R 1 1
O O56 0.23575(18) 0.61974(16) 0.08844(18) 0.0503(5) Uani d . 1 1

loop_
_atom_site_aniso_label
_atom_site_aniso_U_11
_atom_site_aniso_U_22
_atom_site_aniso_U_33
_atom_site_aniso_U_12
_atom_site_aniso_U_13
_atom_site_aniso_U_23
O53 0.0426(9) 0.0300(8) 0.0574(10) 0.0100(7) 0.0142(8) 0.0142(7)
Cl1 0.0318(3) 0.0239(2) 0.0291(2) 0.00118(18) 0.00172(18) -0.00038(18)
C1 0.0207(9) 0.0231(9) 0.0252(9) 0.0010(7) 0.0050(7) 0.0024(7)
C2 0.0250(9) 0.0198(8) 0.0357(10) 0.0050(7) 0.0068(8) 0.0062(8)
C3 0.0255(9) 0.0245(9) 0.0312(10) 0.0074(7) 0.0035(7) 0.0087(8)
C4 0.0207(9) 0.0222(9) 0.0243(9) 0.0045(7) 0.0069(7) 0.0054(7)
C5 0.0192(8) 0.0214(8) 0.0233(8) 0.0034(7) 0.0068(6) 0.0055(7)
C6 0.0227(9) 0.0218(9) 0.0243(9) 0.0035(7) 0.0045(7) 0.0061(7)
N7 0.0240(8) 0.0257(8) 0.0248(8) 0.0056(6) 0.0037(6) 0.0052(6)
C8 0.0208(9) 0.0266(9) 0.0229(9) 0.0030(7) 0.0069(7) 0.0048(7)
C9 0.0328(10) 0.0299(10) 0.0268(10) 0.0058(8) -0.0002(8) 0.0012(8)
C10 0.0190(8) 0.0221(8) 0.0240(8) 0.0030(7) 0.0103(7) 0.0056(7)
C11 0.0197(8) 0.0214(8) 0.0229(8) 0.0038(7) 0.0089(6) 0.0064(7)
C12 0.0234(9) 0.0180(8) 0.0228(8) 0.0045(7) 0.0051(7) 0.0031(7)
C13 0.0248(9) 0.0239(9) 0.0328(10) 0.0042(7) 0.0091(7) 0.0095(8)
C14 0.0374(11) 0.0252(9) 0.0314(10) 0.0062(8) 0.0088(8) 0.0121(8)
C15 0.0362(11) 0.0261(9) 0.0293(10) 0.0108(8) 0.0001(8) 0.0063(8)
C16 0.0225(9) 0.0315(10) 0.0362(11) 0.0067(8) 0.0039(8) 0.0053(8)
C17 0.0247(9) 0.0285(10) 0.0291(9) 0.0051(7) 0.0088(7) 0.0092(8)
C18 0.0231(9) 0.0224(9) 0.0229(8) 0.0018(7) 0.0065(7) 0.0036(7)
O19 0.0385(8) 0.0268(7) 0.0525(9) -0.0009(6) 0.0267(7) 0.0083(7)
C20 0.0237(9) 0.0189(8) 0.0227(8) 0.0041(7) 0.0053(7) 0.0029(7)
C21 0.0211(8) 0.0188(8) 0.0200(8) 0.0041(6) 0.0040(6) 0.0019(6)
C22 0.0189(8) 0.0198(8) 0.0184(8) 0.0036(6) 0.0027(6) 0.0032(6)
C23 0.0237(9) 0.0167(8) 0.0252(9) 0.0050(7) 0.0061(7) 0.0041(7)
C24 0.0235(9) 0.0183(8) 0.0249(9) 0.0025(7) 0.0076(7) 0.0058(7)
C51 0.0440(13) 0.0422(13) 0.0419(13) 0.0048(10) 0.0016(10) 0.0096(10)
C52 0.0454(13) 0.0374(12) 0.0354(11) 0.0053(10) -0.0002(9) 0.0090(9)
C54 0.0376(12) 0.0418(13) 0.0482(13) 0.0055(10) 0.0113(10) 0.0158(11)
C55 0.0407(13) 0.0438(13) 0.0527(14) -0.0015(10) -0.0001(11) 0.0131(11)
O56 0.0483(10) 0.0284(8) 0.0802(13) 0.0103(7) 0.0120(9) 0.0216(8)

loop_
_atom_type_symbol
_atom_type_description
_atom_type_scat_dispersion_real
_atom_type_scat_dispersion_imag
_atom_type_scat_source
C C 0.0033 0.0016 'International Tables Vol C Tables 4.2.6.8 and 6.1.1.4'
H H 0 0 'International Tables Vol C Tables 4.2.6.8 and 6.1.1.4'
N N 0.0061 0.0033 'International Tables Vol C Tables 4.2.6.8 and 6.1.1.4'
O O 0.0106 0.006 'International Tables Vol C Tables 4.2.6.8 and 6.1.1.4'
Cl Cl 0.1484 0.1585 'International Tables Vol C Tables 4.2.6.8 and 6.1.1.4'

loop_
_geom_angle_atom_site_label_1
_geom_angle_atom_site_label_2
_geom_angle_atom_site_label_3
_geom_angle_site_symmetry_1
_geom_angle_site_symmetry_3
_geom_angle
C54 O53 C52 . . 115.38(17)
C6 C1 C2 . . 122.05(17)
C6 C1 Cl1 . . 118.43(14)
C2 C1 Cl1 . . 119.52(14)
C3 C2 C1 . . 118.92(17)
C3 C2 H2 . . 120.5
C1 C2 H2 . . 120.5
C2 C3 C4 . . 121.30(17)
C2 C3 H3 . . 119.4
C4 C3 H3 . . 119.4
N7 C4 C5 . . 122.46(16)
N7 C4 C3 . . 118.70(16)
C5 C4 C3 . . 118.84(16)
C4 C5 C6 . . 119.40(16)
C4 C5 C11 . . 118.38(16)
C6 C5 C11 . . 122.22(16)
C1 C6 C5 . . 119.46(17)
C1 C6 H6 . . 120.3
C5 C6 H6 . . 120.3
C8 N7 C4 . . 118.54(16)
N7 C8 C10 . . 122.57(16)
N7 C8 C9 . . 117.80(16)
C10 C8 C9 . . 119.64(16)
C8 C9 H9A . . 109.5
C8 C9 H9B . . 109.5
H9A C9 H9B . . 109.5
C8 C9 H9C . . 109.5
H9A C9 H9C . . 109.5
H9B C9 H9C . . 109.5
C11 C10 C8 . . 120.02(16)
C11 C10 C18 . . 119.87(16)
C8 C10 C18 . . 120.11(16)
C10 C11 C5 . . 118.01(16)
C10 C11 C12 . . 121.72(16)
C5 C11 C12 . . 120.27(16)
C17 C12 C13 . . 119.09(17)
C17 C12 C11 . . 120.53(16)
C13 C12 C11 . . 120.37(16)
C14 C13 C12 . . 120.34(17)
C14 C13 H13 . . 119.8
C12 C13 H13 . . 119.8
C15 C14 C13 . . 120.11(18)
C15 C14 H14 . . 119.9
C13 C14 H14 . . 119.9
C14 C15 C16 . . 119.97(18)
C14 C15 H15 . . 120
C16 C15 H15 . . 120
C15 C16 C17 . . 120.13(18)
C15 C16 H16 . . 119.9
C17 C16 H16 . . 119.9
C16 C17 C12 . . 120.35(17)
C16 C17 H17 . . 119.8
C12 C17 H17 . . 119.8
O19 C18 C20 . . 121.15(16)
O19 C18 C10 . . 120.30(15)
C20 C18 C10 . . 118.54(15)
C21 C20 C18 . . 122.36(16)
C21 C20 H20 . . 118.8
C18 C20 H20 . . 118.8
C20 C21 C22 . . 127.20(16)
C20 C21 H21 . . 116.4
C22 C21 H21 . . 116.4
C24 C22 C23 2_655 . 118.45(15)
C24 C22 C21 2_655 . 122.88(16)
C23 C22 C21 . . 118.67(15)
C24 C23 C22 . . 121.39(16)
C24 C23 H23 . . 119.3
C22 C23 H23 . . 119.3
C23 C24 C22 . 2_655 120.16(16)
C23 C24 H24 . . 119.9
C22 C24 H24 2_655 . 119.9
C52 C51 H51A . . 109.5
C52 C51 H51B . . 109.5
H51A C51 H51B . . 109.5
C52 C51 H51C . . 109.5
H51A C51 H51C . . 109.5
H51B C51 H51C . . 109.5
O53 C52 C51 . . 109.09(18)
O53 C52 H52A . . 109.9
C51 C52 H52A . . 109.9
O53 C52 H52B . . 109.9
C51 C52 H52B . . 109.9
H52A C52 H52B . . 108.3
O56 C54 O53 . . 122.8(2)
O56 C54 C55 . . 126.9(2)
O53 C54 C55 . . 110.3(2)
C54 C55 H55A . . 109.5
C54 C55 H55B . . 109.5
H55A C55 H55B . . 109.5
C54 C55 H55C . . 109.5
H55A C55 H55C . . 109.5
H55B C55 H55C . . 109.5

loop_
_geom_bond_atom_site_label_1
_geom_bond_atom_site_label_2
_geom_bond_site_symmetry_2
_geom_bond_distance
O53 C54 . 1.318(3)
O53 C52 . 1.496(3)
Cl1 C1 . 1.7427(18)
C1 C6 . 1.366(3)
C1 C2 . 1.409(3)
C2 C3 . 1.368(3)
C2 H2 . 0.95
C3 C4 . 1.417(3)
C3 H3 . 0.95
C4 N7 . 1.371(2)
C4 C5 . 1.416(3)
C5 C6 . 1.418(2)
C5 C11 . 1.424(2)
C6 H6 . 0.95
N7 C8 . 1.319(2)
C8 C10 . 1.431(3)
C8 C9 . 1.502(3)
C9 H9A . 0.98
C9 H9B . 0.98
C9 H9C . 0.98
C10 C11 . 1.376(2)
C10 C18 . 1.513(2)
C11 C12 . 1.493(2)
C12 C17 . 1.393(3)
C12 C13 . 1.393(3)
C13 C14 . 1.388(3)
C13 H13 . 0.95
C14 C15 . 1.383(3)
C14 H14 . 0.95
C15 C16 . 1.384(3)
C15 H15 . 0.95
C16 C17 . 1.387(3)
C16 H16 . 0.95
C17 H17 . 0.95
C18 O19 . 1.219(2)
C18 C20 . 1.472(2)
C20 C21 . 1.337(2)
C20 H20 . 0.95
C21 C22 . 1.464(2)
C21 H21 . 0.95
C22 C24 2_655 1.399(2)
C22 C23 . 1.402(2)
C23 C24 . 1.385(2)
C23 H23 . 0.95
C24 C22 2_655 1.399(2)
C24 H24 . 0.95
C51 C52 . 1.507(3)
C51 H51A . 0.98
C51 H51B . 0.98
C51 H51C . 0.98
C52 H52A . 0.99
C52 H52B . 0.99
C54 O56 . 1.219(3)
C54 C55 . 1.485(3)
C55 H55A . 0.98
C55 H55B . 0.98
C55 H55C . 0.98

loop_
_geom_hbond_atom_site_label_D
_geom_hbond_atom_site_label_H
_geom_hbond_atom_site_label_A
_geom_hbond_site_symmetry_A
_geom_hbond_distance_DH
_geom_hbond_distance_HA
_geom_hbond_distance_DA
_geom_hbond_angle_DHA
_geom_hbond_publ_flag
C13 H13 O19 2_556 0.95 2.54 3.218(2) 128 yes
C23 H23 O53 . 0.95 2.57 3.468(2) 157 yes
C24 H24 O56 2_665 0.95 2.48 3.410(3) 165 yes
C51 H51B Cg1 2_666 0.98 2.76 3.627(3) 147 yes

loop_
_geom_torsion_atom_site_label_1
_geom_torsion_atom_site_label_2
_geom_torsion_atom_site_label_3
_geom_torsion_atom_site_label_4
_geom_torsion_site_symmetry_1
_geom_torsion_site_symmetry_4
_geom_torsion
C6 C1 C2 C3 . . 1.2(3)
Cl1 C1 C2 C3 . . -178.76(14)
C1 C2 C3 C4 . . 0.2(3)
C2 C3 C4 N7 . . 177.88(17)
C2 C3 C4 C5 . . -1.6(3)
N7 C4 C5 C6 . . -177.88(16)
C3 C4 C5 C6 . . 1.5(2)
N7 C4 C5 C11 . . 1.4(3)
C3 C4 C5 C11 . . -179.16(16)
C2 C1 C6 C5 . . -1.2(3)
Cl1 C1 C6 C5 . . 178.76(13)
C4 C5 C6 C1 . . -0.2(3)
C11 C5 C6 C1 . . -179.47(16)
C5 C4 N7 C8 . . -0.2(3)
C3 C4 N7 C8 . . -179.66(16)
C4 N7 C8 C10 . . -0.8(3)
C4 N7 C8 C9 . . 179.53(16)
N7 C8 C10 C11 . . 0.7(3)
C9 C8 C10 C11 . . -179.70(16)
N7 C8 C10 C18 . . -179.25(16)
C9 C8 C10 C18 . . 0.4(2)
C8 C10 C11 C5 . . 0.6(2)
C18 C10 C11 C5 . . -179.55(14)
C8 C10 C11 C12 . . 179.94(15)
C18 C10 C11 C12 . . -0.2(2)
C4 C5 C11 C10 . . -1.5(2)
C6 C5 C11 C10 . . 177.76(15)
C4 C5 C11 C12 . . 179.09(15)
C6 C5 C11 C12 . . -1.6(2)
C10 C11 C12 C17 . . 103.4(2)
C5 C11 C12 C17 . . -77.3(2)
C10 C11 C12 C13 . . -77.7(2)
C5 C11 C12 C13 . . 101.7(2)
C17 C12 C13 C14 . . -0.2(3)
C11 C12 C13 C14 . . -179.20(17)
C12 C13 C14 C15 . . -0.8(3)
C13 C14 C15 C16 . . 0.8(3)
C14 C15 C16 C17 . . 0.3(3)
C15 C16 C17 C12 . . -1.3(3)
C13 C12 C17 C16 . . 1.3(3)
C11 C12 C17 C16 . . -179.74(17)
C11 C10 C18 O19 . . 92.4(2)
C8 C10 C18 O19 . . -87.7(2)
C11 C10 C18 C20 . . -88.2(2)
C8 C10 C18 C20 . . 91.7(2)
O19 C18 C20 C21 . . 172.69(18)
C10 C18 C20 C21 . . -6.7(3)
C18 C20 C21 C22 . . -178.00(16)
C20 C21 C22 C24 . 2_655 -3.7(3)
C20 C21 C22 C23 . . 177.15(17)
C24 C22 C23 C24 2_655 . -0.2(3)
C21 C22 C23 C24 . . 179.00(16)
C22 C23 C24 C22 . 2_655 0.2(3)
C54 O53 C52 C51 . . -86.6(2)
C52 O53 C54 O56 . . -3.7(3)
C52 O53 C54 C55 . . 176.92(18)
